data_4310129
loop_
_publ_author_name
'Dingxian Jia'
'Qianxin Zhao'
'Yong Zhang'
'Jie Dai'
'Jinglin Zuo'

_publ_section_title
;
Solvothermal Syntheses of [Ln(en)3(H2O)x(\m3-x-SbS4)] (Ln = La,x= 0; Ln =
Nd,x= 1) and [Ln(en)4]SbS4.0.5en (Ln = Eu, Dy, Yb): A Systematic Study
on the Formation and Crystal Structures of New Lanthanide Thioantimonates(V)
;
_journal_name_full 'Inorganic Chemistry'
_journal_page_first 8861
_journal_page_last 8867
_journal_paper_doi 10.1021/ic051402g
_journal_volume 44
_journal_year 2005
_chemical_formula_moiety 'C8 H32 N8 Yb, S4 Sb, 0.5(C2 H8 N2)  '
_chemical_formula_sum 'C9 H36 N9 S4 Sb Yb'
_chemical_formula_weight 693.50
_chemical_name_systematic
; 
 ? 
;
_space_group_IT_number 14
_symmetry_cell_setting monoclinic
_symmetry_Int_Tables_number 14
_symmetry_space_group_name_Hall '-P 2yn'
_symmetry_space_group_name_H-M 'P 1 21/n 1'
_atom_sites_solution_hydrogens geom
_atom_sites_solution_primary direct
_atom_sites_solution_secondary difmap
_audit_creation_method SHELXL-97
_cell_angle_alpha 90.00
_cell_angle_beta 91.966(2)
_cell_angle_gamma 90.00
_cell_formula_units_Z 4
_cell_length_a 11.0482(7)
_cell_length_b 12.8801(8)
_cell_length_c 16.0753(10)
_cell_measurement_reflns_used 7470
_cell_measurement_temperature 193(2)
_cell_measurement_theta_max 25.3
_cell_measurement_theta_min 3.1
_cell_volume 2286.2(2)
_computing_cell_refinement CrystalClear
_computing_data_collection CrystalClear
_computing_data_reduction CrystalStructure
_computing_structure_refinement 'SHELXL-97 (Sheldrick, 1997)'
_computing_structure_solution 'SHELXS-97 (Sheldrick, 1990)'
_diffrn_ambient_temperature 193(2)
_diffrn_detector_area_resol_mean 7.31
_diffrn_measured_fraction_theta_full 0.996
_diffrn_measured_fraction_theta_max 0.996
_diffrn_measurement_device_type 'Rigaku Mercury'
_diffrn_measurement_method \w
_diffrn_radiation_monochromator graphite
_diffrn_radiation_source 'fine-focus sealed tube'
_diffrn_radiation_type MoK\a
_diffrn_radiation_wavelength 0.71070
_diffrn_reflns_av_R_equivalents 0.0322
_diffrn_reflns_av_sigmaI/netI 0.0238
_diffrn_reflns_limit_h_max 13
_diffrn_reflns_limit_h_min -13
_diffrn_reflns_limit_k_max 13
_diffrn_reflns_limit_k_min -15
_diffrn_reflns_limit_l_max 19
_diffrn_reflns_limit_l_min -19
_diffrn_reflns_number 22021
_diffrn_reflns_theta_full 25.35
_diffrn_reflns_theta_max 25.35
_diffrn_reflns_theta_min 3.16
_exptl_absorpt_coefficient_mu 5.625
_exptl_absorpt_correction_T_max 0.6031
_exptl_absorpt_correction_T_min 0.2832
_exptl_absorpt_correction_type multi-scan
_exptl_absorpt_process_details 'Jacobson, R. (1998) Private communication'
_exptl_crystal_colour colorless
_exptl_crystal_density_diffrn 2.015
_exptl_crystal_density_method 'not measured'
_exptl_crystal_description block
_exptl_crystal_F_000 1352
_exptl_crystal_size_max 0.30
_exptl_crystal_size_mid 0.18
_exptl_crystal_size_min 0.10
_refine_diff_density_max 1.962
_refine_diff_density_min -1.875
_refine_diff_density_rms 0.195
_refine_ls_extinction_method none
_refine_ls_goodness_of_fit_ref 1.117
_refine_ls_hydrogen_treatment mixed
_refine_ls_matrix_type full
_refine_ls_number_parameters 235
_refine_ls_number_reflns 4178
_refine_ls_number_restraints 6
_refine_ls_restrained_S_all 1.125
_refine_ls_R_factor_all 0.0429
_refine_ls_R_factor_gt 0.0397
_refine_ls_shift/su_max 0.001
_refine_ls_shift/su_mean 0.000
_refine_ls_structure_factor_coef Fsqd
_refine_ls_weighting_details 'calc w=1/[\s^2^(Fo^2^)+(0.0264P)^2^+35.9188P] where P=(Fo^2^+2Fc^2^)/3'
_refine_ls_weighting_scheme calc
_refine_ls_wR_factor_gt 0.0926
_refine_ls_wR_factor_ref 0.0945
_reflns_number_gt 3891
_reflns_number_total 4178
_reflns_threshold_expression >2sigma(I)
_cod_data_source_file ic051402gsi20050817_093446.cif
_cod_data_source_block shelxl
_cod_original_sg_symbol_Hall '-p 2yn'
_cod_database_code 4310129

loop_
_symmetry_equiv_pos_as_xyz
'x, y, z'
'-x+1/2, y+1/2, -z+1/2'
'-x, -y, -z'
'x-1/2, -y-1/2, z-1/2'

loop_
_atom_site_label
_atom_site_type_symbol
_atom_site_fract_x
_atom_site_fract_y
_atom_site_fract_z
_atom_site_U_iso_or_equiv
_atom_site_adp_type
_atom_site_occupancy
_atom_site_symmetry_multiplicity
_atom_site_calc_flag
_atom_site_refinement_flags
_atom_site_disorder_assembly
_atom_site_disorder_group
Yb1 Yb 0.48674(3) 0.26601(2) 0.17408(2) 0.01807(11) Uani 1 1 d . . .
Sb1 Sb 0.49434(4) 0.72804(3) 0.18973(3) 0.01032(12) Uani 1 1 d . . .
S1 S 0.32241(16) 0.74843(16) 0.10309(11) 0.0196(4) Uani 1 1 d . . .
S2 S 0.63203(16) 0.61515(14) 0.12855(11) 0.0174(4) Uani 1 1 d . . .
S3 S 0.59147(19) 0.88767(14) 0.20385(12) 0.0230(4) Uani 1 1 d . . .
S4 S 0.43840(17) 0.65750(16) 0.31543(11) 0.0204(4) Uani 1 1 d . . .
N1 N 0.3654(6) 0.0973(5) 0.1764(4) 0.0177(13) Uani 1 1 d . . .
H1A H 0.4101 0.0490 0.2064 0.021 Uiso 1 1 calc R . .
H1B H 0.2959 0.1094 0.2048 0.021 Uiso 1 1 calc R . .
N2 N 0.4344(7) 0.1921(5) 0.0285(4) 0.0312(18) Uani 1 1 d D . .
N3 N 0.4287(5) 0.4212(5) 0.0833(4) 0.0153(12) Uani 1 1 d . . .
H3A H 0.4726 0.4781 0.1014 0.018 Uiso 1 1 calc R . .
H3B H 0.4493 0.4076 0.0295 0.018 Uiso 1 1 calc R . .
N4 N 0.2820(6) 0.3401(5) 0.2077(4) 0.0203(14) Uani 1 1 d . . .
H4A H 0.2228 0.2951 0.1882 0.024 Uiso 1 1 calc R . .
H4B H 0.2767 0.3438 0.2646 0.024 Uiso 1 1 calc R . .
N5 N 0.5806(6) 0.4011(5) 0.2724(4) 0.0195(13) Uani 1 1 d . . .
H5A H 0.6634 0.3938 0.2736 0.023 Uiso 1 1 calc R . .
H5B H 0.5624 0.4663 0.2522 0.023 Uiso 1 1 calc R . .
N6 N 0.4694(6) 0.2145(5) 0.3268(4) 0.0163(13) Uani 1 1 d . . .
H6A H 0.3897 0.2194 0.3409 0.020 Uiso 1 1 calc R . .
H6B H 0.4927 0.1462 0.3330 0.020 Uiso 1 1 calc R . .
N7 N 0.6608(6) 0.1410(5) 0.1928(4) 0.0206(14) Uani 1 1 d . . .
H7A H 0.7059 0.1581 0.2400 0.025 Uiso 1 1 calc R . .
H7B H 0.6314 0.0748 0.1994 0.025 Uiso 1 1 calc R . .
N8 N 0.6703(5) 0.3220(5) 0.0950(4) 0.0137(12) Uani 1 1 d . . .
H8A H 0.6487 0.3251 0.0392 0.016 Uiso 1 1 calc R . .
H8B H 0.6915 0.3881 0.1117 0.016 Uiso 1 1 calc R . .
N9 N 0.9290(6) 0.5095(5) 0.1039(4) 0.0213(14) Uani 1 1 d D . .
C1 C 0.3307(8) 0.0511(7) 0.0957(5) 0.032(2) Uani 1 1 d D . .
C2A C 0.3202(11) 0.1307(10) 0.0284(8) 0.022(3) Uani 0.58 1 d PD . .
C2B C 0.4199(16) 0.0778(11) 0.0295(10) 0.023(4) Uani 0.42 1 d PD . .
C3 C 0.2991(7) 0.4465(6) 0.0843(5) 0.0191(15) Uani 1 1 d . . .
H3C H 0.2523 0.3956 0.0500 0.023 Uiso 1 1 calc R . .
H3D H 0.2850 0.5164 0.0601 0.023 Uiso 1 1 calc R . .
C4 C 0.2571(7) 0.4441(6) 0.1722(4) 0.0187(16) Uani 1 1 d . . .
H4C H 0.3003 0.4977 0.2059 0.022 Uiso 1 1 calc R . .
H4D H 0.1692 0.4590 0.1729 0.022 Uiso 1 1 calc R . .
C5 C 0.5372(9) 0.3921(6) 0.3584(5) 0.0290(19) Uani 1 1 d . . .
H5C H 0.4524 0.4167 0.3604 0.035 Uiso 1 1 calc R . .
H5D H 0.5878 0.4355 0.3967 0.035 Uiso 1 1 calc R . .
C6 C 0.5446(8) 0.2799(6) 0.3850(5) 0.0262(18) Uani 1 1 d . . .
H6C H 0.6299 0.2563 0.3850 0.031 Uiso 1 1 calc R . .
H6D H 0.5153 0.2726 0.4422 0.031 Uiso 1 1 calc R . .
C7 C 0.7389(7) 0.1444(6) 0.1195(5) 0.0198(16) Uani 1 1 d . . .
H7C H 0.6936 0.1181 0.0697 0.024 Uiso 1 1 calc R . .
H7D H 0.8110 0.0998 0.1295 0.024 Uiso 1 1 calc R . .
C8 C 0.7777(6) 0.2545(6) 0.1054(5) 0.0163(15) Uani 1 1 d . . .
H8C H 0.8286 0.2786 0.1535 0.020 Uiso 1 1 calc R . .
H8D H 0.8266 0.2583 0.0550 0.020 Uiso 1 1 calc R . .
C9 C 0.9720(7) 0.4596(6) 0.0284(4) 0.0172(15) Uani 1 1 d . . .
H9C H 0.9035 0.4248 -0.0015 0.021 Uiso 1 1 calc R . .
H9D H 1.0332 0.4062 0.0438 0.021 Uiso 1 1 calc R . .
H9A H 0.861(4) 0.538(6) 0.090(5) 0.02(2) Uiso 1 1 d D . .
H9B H 0.918(8) 0.469(5) 0.145(3) 0.02(2) Uiso 1 1 d D . .

loop_
_atom_site_aniso_label
_atom_site_aniso_U_11
_atom_site_aniso_U_22
_atom_site_aniso_U_33
_atom_site_aniso_U_23
_atom_site_aniso_U_13
_atom_site_aniso_U_12
Yb1 0.01918(19) 0.01705(18) 0.01809(19) 0.00249(12) 0.00225(12) -0.00056(13)
Sb1 0.0107(2) 0.0102(2) 0.0102(2) -0.00085(17) 0.00155(16) -0.00061(17)
S1 0.0147(9) 0.0322(11) 0.0118(9) -0.0020(7) -0.0018(7) 0.0033(8)
S2 0.0169(9) 0.0159(9) 0.0196(9) -0.0022(7) 0.0044(7) 0.0035(7)
S3 0.0314(11) 0.0122(9) 0.0250(10) -0.0004(7) -0.0038(8) -0.0069(8)
S4 0.0164(9) 0.0301(10) 0.0149(9) 0.0083(8) 0.0022(7) -0.0010(8)
N1 0.019(3) 0.018(3) 0.017(3) 0.006(3) 0.005(2) -0.001(3)
N2 0.055(5) 0.023(4) 0.016(3) -0.002(3) 0.000(3) -0.026(3)
N3 0.016(3) 0.015(3) 0.015(3) 0.001(2) 0.001(2) 0.000(2)
N4 0.017(3) 0.025(3) 0.019(3) 0.003(3) 0.003(2) 0.000(3)
N5 0.029(4) 0.016(3) 0.013(3) 0.004(2) 0.001(3) -0.004(3)
N6 0.018(3) 0.015(3) 0.016(3) 0.003(2) 0.005(2) -0.001(2)
N7 0.019(3) 0.014(3) 0.029(4) 0.007(3) 0.001(3) 0.000(3)
N8 0.016(3) 0.013(3) 0.012(3) 0.000(2) 0.001(2) -0.002(2)
N9 0.023(4) 0.023(4) 0.018(3) 0.004(3) 0.004(3) -0.001(3)
C1 0.042(5) 0.031(5) 0.024(4) -0.005(4) 0.006(4) -0.022(4)
C2A 0.026(7) 0.020(7) 0.019(7) 0.007(5) -0.006(5) -0.007(6)
C2B 0.028(11) 0.019(9) 0.023(10) -0.005(8) 0.005(8) -0.002(8)
C3 0.017(4) 0.021(4) 0.020(4) 0.003(3) 0.000(3) 0.005(3)
C4 0.021(4) 0.018(4) 0.017(4) -0.007(3) 0.004(3) 0.005(3)
C5 0.043(5) 0.021(4) 0.023(4) -0.001(3) 0.003(4) -0.003(4)
C6 0.035(5) 0.030(5) 0.013(4) 0.000(3) -0.005(3) -0.002(4)
C7 0.015(4) 0.018(4) 0.027(4) -0.006(3) -0.001(3) 0.003(3)
C8 0.014(4) 0.019(4) 0.016(4) 0.001(3) -0.001(3) -0.003(3)
C9 0.015(4) 0.015(4) 0.022(4) 0.001(3) 0.002(3) 0.001(3)

loop_
_atom_type_symbol
_atom_type_description
_atom_type_scat_dispersion_real
_atom_type_scat_dispersion_imag
_atom_type_scat_source
C C 0.0033 0.0016 'International Tables Vol C Tables 4.2.6.8 and 6.1.1.4'
H H 0.0000 0.0000 'International Tables Vol C Tables 4.2.6.8 and 6.1.1.4'
N N 0.0061 0.0033 'International Tables Vol C Tables 4.2.6.8 and 6.1.1.4'
S S 0.1246 0.1234 'International Tables Vol C Tables 4.2.6.8 and 6.1.1.4'
Sb Sb -0.5866 1.5461 'International Tables Vol C Tables 4.2.6.8 and 6.1.1.4'
Yb Yb -0.3850 5.5486 'International Tables Vol C Tables 4.2.6.8 and 6.1.1.4'

loop_
_geom_angle_atom_site_label_1
_geom_angle_atom_site_label_2
_geom_angle_atom_site_label_3
_geom_angle
_geom_angle_site_symmetry_1
_geom_angle_site_symmetry_3
_geom_angle_publ_flag
N7 Yb1 N4 154.2(2) . . ?
N7 Yb1 N8 67.74(19) . . ?
N4 Yb1 N8 137.39(19) . . ?
N7 Yb1 N3 138.37(19) . . ?
N4 Yb1 N3 67.44(19) . . ?
N8 Yb1 N3 71.27(19) . . ?
N7 Yb1 N5 94.0(2) . . ?
N4 Yb1 N5 87.6(2) . . ?
N8 Yb1 N5 78.54(19) . . ?
N3 Yb1 N5 84.73(19) . . ?
N7 Yb1 N1 81.6(2) . . ?
N4 Yb1 N1 81.0(2) . . ?
N8 Yb1 N1 132.74(19) . . ?
N3 Yb1 N1 123.71(19) . . ?
N5 Yb1 N1 140.78(19) . . ?
N7 Yb1 N6 78.5(2) . . ?
N4 Yb1 N6 78.2(2) . . ?
N8 Yb1 N6 130.02(19) . . ?
N3 Yb1 N6 136.80(19) . . ?
N5 Yb1 N6 67.91(19) . . ?
N1 Yb1 N6 73.04(19) . . ?
N7 Yb1 N2 91.1(2) . . ?
N4 Yb1 N2 99.1(2) . . ?
N8 Yb1 N2 78.9(2) . . ?
N3 Yb1 N2 74.1(2) . . ?
N5 Yb1 N2 152.98(19) . . ?
N1 Yb1 N2 66.23(19) . . ?
N6 Yb1 N2 139.0(2) . . ?
S4 Sb1 S3 113.40(7) . . ?
S4 Sb1 S1 109.19(7) . . ?
S3 Sb1 S1 108.80(7) . . ?
S4 Sb1 S2 108.59(7) . . ?
S3 Sb1 S2 106.57(7) . . ?
S1 Sb1 S2 110.26(7) . . ?
C1 N1 Yb1 117.0(4) . . ?
C1 N1 H1A 108.1 . . ?
Yb1 N1 H1A 108.1 . . ?
C1 N1 H1B 108.1 . . ?
Yb1 N1 H1B 108.1 . . ?
H1A N1 H1B 107.3 . . ?
C2B N2 C2A 51.7(9) . . ?
C2B N2 Yb1 112.3(8) . . ?
C2A N2 Yb1 111.2(6) . . ?
C3 N3 Yb1 113.3(4) . . ?
C3 N3 H3A 108.9 . . ?
Yb1 N3 H3A 108.9 . . ?
C3 N3 H3B 108.9 . . ?
Yb1 N3 H3B 108.9 . . ?
H3A N3 H3B 107.7 . . ?
C4 N4 Yb1 114.6(4) . . ?
C4 N4 H4A 108.6 . . ?
Yb1 N4 H4A 108.6 . . ?
C4 N4 H4B 108.6 . . ?
Yb1 N4 H4B 108.6 . . ?
H4A N4 H4B 107.6 . . ?
C5 N5 Yb1 112.8(5) . . ?
C5 N5 H5A 109.0 . . ?
Yb1 N5 H5A 109.0 . . ?
C5 N5 H5B 109.0 . . ?
Yb1 N5 H5B 109.0 . . ?
H5A N5 H5B 107.8 . . ?
C6 N6 Yb1 113.4(4) . . ?
C6 N6 H6A 108.9 . . ?
Yb1 N6 H6A 108.9 . . ?
C6 N6 H6B 108.9 . . ?
Yb1 N6 H6B 108.9 . . ?
H6A N6 H6B 107.7 . . ?
C7 N7 Yb1 110.4(4) . . ?
C7 N7 H7A 109.6 . . ?
Yb1 N7 H7A 109.6 . . ?
C7 N7 H7B 109.6 . . ?
Yb1 N7 H7B 109.6 . . ?
H7A N7 H7B 108.1 . . ?
C8 N8 Yb1 115.4(4) . . ?
C8 N8 H8A 108.4 . . ?
Yb1 N8 H8A 108.4 . . ?
C8 N8 H8B 108.4 . . ?
Yb1 N8 H8B 108.4 . . ?
H8A N8 H8B 107.5 . . ?
C9 N9 H9A 106(6) . . ?
C9 N9 H9B 116(6) . . ?
H9A N9 H9B 108(8) . . ?
N1 C1 C2A 112.0(8) . . ?
N1 C1 C2B 111.9(9) . . ?
C2A C1 C2B 51.0(9) . . ?
N2 C2A C1 108.6(8) . . ?
N2 C2B C1 107.8(10) . . ?
N3 C3 C4 109.7(6) . . ?
N3 C3 H3C 109.7 . . ?
C4 C3 H3C 109.7 . . ?
N3 C3 H3D 109.7 . . ?
C4 C3 H3D 109.7 . . ?
H3C C3 H3D 108.2 . . ?
N4 C4 C3 108.8(6) . . ?
N4 C4 H4C 109.9 . . ?
C3 C4 H4C 109.9 . . ?
N4 C4 H4D 109.9 . . ?
C3 C4 H4D 109.9 . . ?
H4C C4 H4D 108.3 . . ?
N5 C5 C6 108.8(7) . . ?
N5 C5 H5C 109.9 . . ?
C6 C5 H5C 109.9 . . ?
N5 C5 H5D 109.9 . . ?
C6 C5 H5D 109.9 . . ?
H5C C5 H5D 108.3 . . ?
N6 C6 C5 109.9(6) . . ?
N6 C6 H6C 109.7 . . ?
C5 C6 H6C 109.7 . . ?
N6 C6 H6D 109.7 . . ?
C5 C6 H6D 109.7 . . ?
H6C C6 H6D 108.2 . . ?
N7 C7 C8 108.9(6) . . ?
N7 C7 H7C 109.9 . . ?
C8 C7 H7C 109.9 . . ?
N7 C7 H7D 109.9 . . ?
C8 C7 H7D 109.9 . . ?
H7C C7 H7D 108.3 . . ?
N8 C8 C7 110.0(6) . . ?
N8 C8 H8C 109.7 . . ?
C7 C8 H8C 109.7 . . ?
N8 C8 H8D 109.7 . . ?
C7 C8 H8D 109.7 . . ?
H8C C8 H8D 108.2 . . ?
N9 C9 C9 110.2(7) . 3_765 ?
N9 C9 H9C 109.6 . . ?
C9 C9 H9C 109.6 3_765 . ?
N9 C9 H9D 109.6 . . ?
C9 C9 H9D 109.6 3_765 . ?
H9C C9 H9D 108.1 . . ?

loop_
_geom_bond_atom_site_label_1
_geom_bond_atom_site_label_2
_geom_bond_distance
_geom_bond_site_symmetry_2
_geom_bond_publ_flag
Yb1 N7 2.519(6) . ?
Yb1 N4 2.531(6) . ?
Yb1 N8 2.535(6) . ?
Yb1 N3 2.544(6) . ?
Yb1 N5 2.547(6) . ?
Yb1 N1 2.555(6) . ?
Yb1 N6 2.556(6) . ?
Yb1 N2 2.573(6) . ?
Sb1 S4 2.3186(18) . ?
Sb1 S3 2.3268(19) . ?
Sb1 S1 2.3314(18) . ?
Sb1 S2 2.3448(18) . ?
N1 C1 1.467(10) . ?
N1 H1A 0.9200 . ?
N1 H1B 0.9200 . ?
N2 C2B 1.480(14) . ?
N2 C2A 1.489(12) . ?
N3 C3 1.469(9) . ?
N3 H3A 0.9200 . ?
N3 H3B 0.9200 . ?
N4 C4 1.478(10) . ?
N4 H4A 0.9200 . ?
N4 H4B 0.9200 . ?
N5 C5 1.484(10) . ?
N5 H5A 0.9200 . ?
N5 H5B 0.9200 . ?
N6 C6 1.491(10) . ?
N6 H6A 0.9200 . ?
N6 H6B 0.9200 . ?
N7 C7 1.485(10) . ?
N7 H7A 0.9200 . ?
N7 H7B 0.9200 . ?
N8 C8 1.476(9) . ?
N8 H8A 0.9200 . ?
N8 H8B 0.9200 . ?
N9 C9 1.466(10) . ?
N9 H9A 0.86(6) . ?
N9 H9B 0.85(5) . ?
C1 C2A 1.493(12) . ?
C1 C2B 1.515(14) . ?
C3 C4 1.503(10) . ?
C3 H3C 0.9900 . ?
C3 H3D 0.9900 . ?
C4 H4C 0.9900 . ?
C4 H4D 0.9900 . ?
C5 C6 1.508(11) . ?
C5 H5C 0.9900 . ?
C5 H5D 0.9900 . ?
C6 H6C 0.9900 . ?
C6 H6D 0.9900 . ?
C7 C8 1.501(10) . ?
C7 H7C 0.9900 . ?
C7 H7D 0.9900 . ?
C8 H8C 0.9900 . ?
C8 H8D 0.9900 . ?
C9 C9 1.529(14) 3_765 ?
C9 H9C 0.9900 . ?
C9 H9D 0.9900 . ?

loop_
_geom_hbond_atom_site_label_D
_geom_hbond_atom_site_label_H
_geom_hbond_atom_site_label_A
_geom_hbond_distance_DH
_geom_hbond_distance_HA
_geom_hbond_distance_DA
_geom_hbond_angle_DHA
_geom_hbond_site_symmetry_A
N1 H1A S3 0.92 2.89 3.694(7) 147.0 1_545
N1 H1B S4 0.92 2.67 3.452(6) 143.3 2_545
N3 H3A S2 0.92 2.52 3.420(6) 165.9 .
N3 H3B S2 0.92 2.68 3.481(6) 145.8 3_665
N4 H4A S4 0.92 2.51 3.396(7) 161.3 2_545
N4 H4B S1 0.92 2.72 3.496(6) 142.7 2_545
N5 H5A S3 0.92 2.72 3.635(7) 172.3 2_645
N5 H5B S2 0.92 2.89 3.655(6) 142.1 .
N5 H5B S4 0.92 3.01 3.732(7) 136.4 .
N6 H6A S1 0.92 2.57 3.480(6) 172.2 2_545
N6 H6B N9 0.92 2.20 3.064(9) 157.1 2_645
N7 H7A S2 0.92 2.78 3.625(7) 153.6 2_645
N7 H7B S3 0.92 2.45 3.358(6) 168.3 1_545
N8 H8A S1 0.92 2.51 3.314(6) 146.7 3_665
N8 H8B S2 0.92 3.01 3.839(6) 150.5 .
N9 H9A S2 0.86(6) 2.81(4) 3.587(7) 152(7) .
N9 H9B S3 0.85(5) 2.65(3) 3.480(7) 164(8) 2_645

loop_
_geom_torsion_atom_site_label_1
_geom_torsion_atom_site_label_2
_geom_torsion_atom_site_label_3
_geom_torsion_atom_site_label_4
_geom_torsion
_geom_torsion_site_symmetry_1
_geom_torsion_site_symmetry_2
_geom_torsion_site_symmetry_3
_geom_torsion_site_symmetry_4
_geom_torsion_publ_flag
N7 Yb1 N1 C1 -95.8(6) . . . . ?
N4 Yb1 N1 C1 103.4(6) . . . . ?
N8 Yb1 N1 C1 -46.9(6) . . . . ?
N3 Yb1 N1 C1 48.3(6) . . . . ?
N5 Yb1 N1 C1 178.3(5) . . . . ?
N6 Yb1 N1 C1 -176.3(6) . . . . ?
N2 Yb1 N1 C1 -0.8(6) . . . . ?
N7 Yb1 N2 C2B 52.7(8) . . . . ?
N4 Yb1 N2 C2B -103.6(8) . . . . ?
N8 Yb1 N2 C2B 119.7(9) . . . . ?
N3 Yb1 N2 C2B -166.8(9) . . . . ?
N5 Yb1 N2 C2B 153.6(8) . . . . ?
N1 Yb1 N2 C2B -27.6(8) . . . . ?
N6 Yb1 N2 C2B -21.0(10) . . . . ?
N7 Yb1 N2 C2A 108.6(7) . . . . ?
N4 Yb1 N2 C2A -47.6(7) . . . . ?
N8 Yb1 N2 C2A 175.7(7) . . . . ?
N3 Yb1 N2 C2A -110.8(7) . . . . ?
N5 Yb1 N2 C2A -150.4(6) . . . . ?
N1 Yb1 N2 C2A 28.3(6) . . . . ?
N6 Yb1 N2 C2A 35.0(8) . . . . ?
N7 Yb1 N3 C3 163.8(4) . . . . ?
N4 Yb1 N3 C3 -16.6(4) . . . . ?
N8 Yb1 N3 C3 174.2(5) . . . . ?
N5 Yb1 N3 C3 -106.2(5) . . . . ?
N1 Yb1 N3 C3 44.7(5) . . . . ?
N6 Yb1 N3 C3 -56.7(6) . . . . ?
N2 Yb1 N3 C3 90.7(5) . . . . ?
N7 Yb1 N4 C4 165.2(5) . . . . ?
N8 Yb1 N4 C4 0.8(6) . . . . ?
N3 Yb1 N4 C4 -14.3(4) . . . . ?
N5 Yb1 N4 C4 71.0(5) . . . . ?
N1 Yb1 N4 C4 -146.7(5) . . . . ?
N6 Yb1 N4 C4 138.9(5) . . . . ?
N2 Yb1 N4 C4 -82.7(5) . . . . ?
N7 Yb1 N5 C5 -95.1(5) . . . . ?
N4 Yb1 N5 C5 59.1(5) . . . . ?
N8 Yb1 N5 C5 -161.4(5) . . . . ?
N3 Yb1 N5 C5 126.7(5) . . . . ?
N1 Yb1 N5 C5 -13.5(7) . . . . ?
N6 Yb1 N5 C5 -19.2(5) . . . . ?
N2 Yb1 N5 C5 164.6(6) . . . . ?
N7 Yb1 N6 C6 87.4(5) . . . . ?
N4 Yb1 N6 C6 -104.0(5) . . . . ?
N8 Yb1 N6 C6 39.8(6) . . . . ?
N3 Yb1 N6 C6 -66.5(6) . . . . ?
N5 Yb1 N6 C6 -11.8(5) . . . . ?
N1 Yb1 N6 C6 171.9(5) . . . . ?
N2 Yb1 N6 C6 165.6(5) . . . . ?
N4 Yb1 N7 C7 164.1(5) . . . . ?
N8 Yb1 N7 C7 -27.3(4) . . . . ?
N3 Yb1 N7 C7 -16.6(6) . . . . ?
N5 Yb1 N7 C7 -103.2(5) . . . . ?
N1 Yb1 N7 C7 116.0(5) . . . . ?
N6 Yb1 N7 C7 -169.7(5) . . . . ?
N2 Yb1 N7 C7 50.3(5) . . . . ?
N7 Yb1 N8 C8 -2.1(4) . . . . ?
N4 Yb1 N8 C8 170.6(4) . . . . ?
N3 Yb1 N8 C8 -174.7(5) . . . . ?
N5 Yb1 N8 C8 97.1(5) . . . . ?
N1 Yb1 N8 C8 -55.7(5) . . . . ?
N6 Yb1 N8 C8 49.2(5) . . . . ?
N2 Yb1 N8 C8 -97.9(5) . . . . ?
Yb1 N1 C1 C2A -26.8(10) . . . . ?
Yb1 N1 C1 C2B 28.4(11) . . . . ?
C2B N2 C2A C1 49.1(10) . . . . ?
Yb1 N2 C2A C1 -53.2(10) . . . . ?
N1 C1 C2A N2 52.7(12) . . . . ?
C2B C1 C2A N2 -48.2(10) . . . . ?
C2A N2 C2B C1 -47.8(10) . . . . ?
Yb1 N2 C2B C1 52.2(13) . . . . ?
N1 C1 C2B N2 -52.8(15) . . . . ?
C2A C1 C2B N2 48.3(10) . . . . ?
Yb1 N3 C3 C4 45.3(7) . . . . ?
Yb1 N4 C4 C3 42.6(7) . . . . ?
N3 C3 C4 N4 -57.9(8) . . . . ?
Yb1 N5 C5 C6 47.8(8) . . . . ?
Yb1 N6 C6 C5 41.1(8) . . . . ?
N5 C5 C6 N6 -58.9(9) . . . . ?
Yb1 N7 C7 C8 54.6(6) . . . . ?
Yb1 N8 C8 C7 30.9(7) . . . . ?
N7 C7 C8 N8 -56.6(8) . . . . ?
